data_7043976
loop_
_publ_author_name
'Manna, Utsab'
'Kayal, Santanu'
'Nayak, Biswajit'
'Das, Gopal'

_publ_section_title
;
 Systematic Size Mediated Trapping of Anions of Varied Dimensionality
 within Dimeric Capsular Assembly of a Flexible Neutral Bis-Urea Platform
;
_journal_name_full 'Dalton Trans.'
_journal_paper_doi 10.1039/C7DT02308A
_journal_year 2017
_chemical_formula_moiety 'C24 H14 F12 N4 O2, C16 H36 N, Br'
_chemical_formula_sum 'C40 H50 Br F12 N5 O2'
_chemical_formula_weight 940.75
_space_group_crystal_system monoclinic
_space_group_IT_number 14
_space_group_name_Hall '-P 2ybc'
_space_group_name_H-M_alt 'P 1 21/c 1'
_symmetry_space_group_name_Hall '-P 2ybc'
_symmetry_space_group_name_H-M 'P 1 21/c 1'
_atom_sites_solution_hydrogens mixed
_audit_creation_method SHELXL-2014/7
_audit_update_record
;
2017-08-11 deposited with the CCDC.
2017-08-14 downloaded from the CCDC.
;
_cell_angle_alpha 90
_cell_angle_beta 101.090(6)
_cell_angle_gamma 90
_cell_formula_units_Z 4
_cell_length_a 17.5240(10)
_cell_length_b 14.7884(8)
_cell_length_c 17.9804(9)
_cell_measurement_reflns_used 3696
_cell_measurement_temperature 298(2)
_cell_measurement_theta_max 21.4750
_cell_measurement_theta_min 3.5850
_cell_volume 4572.6(4)
_computing_cell_refinement 'Bruker SMART'
_computing_data_collection 'Bruker SMART'
_computing_data_reduction 'Bruker SAINT'
_computing_molecular_graphics 'Bruker SHELXTL'
_computing_publication_material 'Bruker SHELXTL'
_computing_structure_refinement 'SHELXL-2014/7 (Sheldrick, 2014)'
_computing_structure_solution 'Bruker SHELXTL'
_diffrn_ambient_temperature 298(2)
_diffrn_measured_fraction_theta_full 0.998
_diffrn_measured_fraction_theta_max 0.998
_diffrn_measurement_device_type 'CCD and area detector'
_diffrn_measurement_method 'phi and omega scans'
_diffrn_radiation_type MoK\a
_diffrn_radiation_wavelength 0.71073
_diffrn_reflns_av_R_equivalents 0.0423
_diffrn_reflns_av_unetI/netI 0.0836
_diffrn_reflns_Laue_measured_fraction_full 0.998
_diffrn_reflns_Laue_measured_fraction_max 0.998
_diffrn_reflns_limit_h_max 15
_diffrn_reflns_limit_h_min -20
_diffrn_reflns_limit_k_max 17
_diffrn_reflns_limit_k_min -17
_diffrn_reflns_limit_l_max 21
_diffrn_reflns_limit_l_min -21
_diffrn_reflns_number 22061
_diffrn_reflns_point_group_measured_fraction_full 0.998
_diffrn_reflns_point_group_measured_fraction_max 0.998
_diffrn_reflns_theta_full 25.000
_diffrn_reflns_theta_max 25.000
_diffrn_reflns_theta_min 3.112
_diffrn_source 'sealed tube'
_exptl_absorpt_coefficient_mu 0.986
_exptl_absorpt_correction_type multi-scan
_exptl_absorpt_process_details SADABS
_exptl_crystal_colour colourless
_exptl_crystal_density_diffrn 1.367
_exptl_crystal_description block
_exptl_crystal_F_000 1936.0
_exptl_crystal_size_max 0.28
_exptl_crystal_size_mid 0.24
_exptl_crystal_size_min 0.19
_exptl_transmission_factor_max 0.829
_exptl_transmission_factor_min 0.759
_refine_diff_density_max 0.618
_refine_diff_density_min -0.480
_refine_diff_density_rms 0.060
_refine_ls_extinction_method none
_refine_ls_goodness_of_fit_ref 1.037
_refine_ls_hydrogen_treatment mixed
_refine_ls_matrix_type full
_refine_ls_number_parameters 584
_refine_ls_number_reflns 8034
_refine_ls_number_restraints 102
_refine_ls_restrained_S_all 1.054
_refine_ls_R_factor_all 0.1253
_refine_ls_R_factor_gt 0.0658
_refine_ls_shift/su_max 0.006
_refine_ls_shift/su_mean 0.001
_refine_ls_structure_factor_coef Fsqd
_refine_ls_weighting_details 'w=1/[\s^2^(Fo^2^)+(0.0880P)^2^+1.2490P] where P=(Fo^2^+2Fc^2^)/3'
_refine_ls_weighting_scheme calc
_refine_ls_wR_factor_gt 0.1609
_refine_ls_wR_factor_ref 0.2040
_reflns_Friedel_coverage 0.000
_reflns_number_gt 4642
_reflns_number_total 8034
_reflns_threshold_expression 'I > 2\s(I)'
_cod_data_source_file c7dt02308a2.cif
_cod_data_source_block opda-dicf3-nco-TBBABr-3
_cod_original_cell_volume 4572.7(4)
_cod_database_code 7043976
_shelx_shelxl_version_number 2014/7
_shelx_space_group_comment
;
The symmetry employed for this shelxl refinement is uniquely defined
by the following loop, which should always be used as a source of
symmetry information in preference to the above space-group names.
They are only intended as comments.
;

loop_
_space_group_symop_operation_xyz
'x, y, z'
'-x, y+1/2, -z+1/2'
'-x, -y, -z'
'x, -y-1/2, z-1/2'

loop_
_atom_site_label
_atom_site_type_symbol
_atom_site_fract_x
_atom_site_fract_y
_atom_site_fract_z
_atom_site_U_iso_or_equiv
_atom_site_adp_type
_atom_site_occupancy
_atom_site_site_symmetry_order
_atom_site_calc_flag
_atom_site_refinement_flags_posn
_atom_site_refinement_flags_adp
_atom_site_refinement_flags_occupancy
_atom_site_disorder_assembly
_atom_site_disorder_group
C32A C 0.665(2) 0.661(2) 0.5846(15) 0.306(17) Uiso 0.5 1 d D U P A 1
H32A H 0.6487 0.7112 0.5520 0.459 Uiso 0.5 1 calc R U P A 1
H32B H 0.7182 0.6467 0.5840 0.459 Uiso 0.5 1 calc R U P A 1
H32C H 0.6330 0.6091 0.5670 0.459 Uiso 0.5 1 calc R U P A 1
C32B C 0.710(3) 0.7610(15) 0.657(3) 0.59(4) Uiso 0.5 1 d D U P B 2
H32D H 0.7210 0.7874 0.6115 0.891 Uiso 0.5 1 calc R U P B 2
H32E H 0.6624 0.7862 0.6674 0.891 Uiso 0.5 1 calc R U P B 2
H32F H 0.7517 0.7737 0.6986 0.891 Uiso 0.5 1 calc R U P B 2
F23B F 0.5363(7) 0.9946(14) -0.2102(6) 0.252(6) Uani 0.85 1 d D . P C 1
F23A F 0.5384(6) 0.8813(6) -0.1466(13) 0.280(7) Uani 0.85 1 d D . P C 1
C39 C 0.9071(5) 0.5928(5) 1.0372(4) 0.124(3) Uani 1 1 d . . . . .
H39A H 0.9272 0.5531 1.0794 0.148 Uiso 1 1 calc R U . . .
H39B H 0.9494 0.6057 1.0110 0.148 Uiso 1 1 calc R U . . .
Br1 Br 0.96935(3) 0.95279(3) 0.09880(3) 0.0605(2) Uani 1 1 d . . . . .
O2 O 0.7918(2) 0.8200(2) -0.1210(2) 0.0722(10) Uani 1 1 d . . . . .
O1 O 1.1563(2) 0.7051(3) 0.0241(2) 0.0787(11) Uani 1 1 d . . . . .
N3 N 0.9179(2) 0.8666(2) -0.0970(2) 0.0557(10) Uani 1 1 d . . . . .
H3N H 0.9486 0.9099 -0.0787 0.067 Uiso 1 1 calc R U . . .
N1 N 1.1272(2) 0.8251(3) 0.0950(2) 0.0640(11) Uani 1 1 d . . . . .
H1N H 1.0903 0.8616 0.0998 0.077 Uiso 1 1 calc R U . . .
N2 N 1.0430(2) 0.7837(3) -0.0120(2) 0.0612(11) Uani 1 1 d . . . . .
H2N H 1.0133 0.8217 0.0050 0.073 Uiso 1 1 calc R U . . .
N4 N 0.8263(2) 0.9531(2) -0.0569(2) 0.0595(11) Uani 1 1 d . . . . .
H4N H 0.8662 0.9835 -0.0351 0.071 Uiso 1 1 calc R U . . .
F5B F 1.4626(3) 0.7724(6) 0.2446(7) 0.165(3) Uani 0.8 1 d D . P D 1
F9 F 0.6690(4) 1.1316(4) 0.1305(3) 0.172(2) Uani 1 1 d . . . . .
C16 C 0.8406(3) 0.8748(3) -0.0949(3) 0.0542(12) Uani 1 1 d . . . . .
F5A F 1.4151(5) 0.7378(9) 0.1312(4) 0.178(4) Uani 0.8 1 d D . P D 1
F5C F 1.3942(3) 0.6586(3) 0.2219(4) 0.1218(18) Uani 0.8 1 d D . P D 1
F7 F 0.7386(5) 1.2131(4) 0.0804(5) 0.236(4) Uani 1 1 d . . . . .
C6 C 1.2631(3) 0.7838(3) 0.1471(3) 0.0658(14) Uani 1 1 d . . . . .
H6 H 1.2649 0.7429 0.1082 0.079 Uiso 1 1 calc R U . . .
F23C F 0.4818(3) 0.9920(9) -0.1205(6) 0.212(4) Uani 0.85 1 d D . P C 1
C9 C 1.1123(3) 0.7658(3) 0.0343(3) 0.0576(12) Uani 1 1 d . . . . .
C15 C 0.9502(3) 0.7905(3) -0.1278(3) 0.0523(12) Uani 1 1 d . . . . .
N5 N 0.7592(4) 0.5570(3) 0.8515(3) 0.0976(17) Uani 1 1 d . . . . .
C10 C 1.0141(3) 0.7475(3) -0.0840(3) 0.0549(12) Uani 1 1 d . . . . .
C7 C 1.1952(3) 0.8318(3) 0.1488(3) 0.0602(13) Uani 1 1 d . . . . .
C17 C 0.7539(3) 0.9869(3) -0.0506(3) 0.0585(13) Uani 1 1 d . . . . .
C33 C 0.7887(6) 0.4662(4) 0.8239(5) 0.128(3) Uani 1 1 d . . . . .
H33A H 0.7957 0.4238 0.8658 0.154 Uiso 1 1 calc R U . . .
H33B H 0.7483 0.4421 0.7843 0.154 Uiso 1 1 calc R U . . .
C14 C 0.9204(3) 0.7607(4) -0.2004(3) 0.0650(14) Uani 1 1 d . . . . .
H14 H 0.8783 0.7905 -0.2297 0.078 Uiso 1 1 calc R U . . .
C8 C 1.1948(3) 0.8928(4) 0.2078(3) 0.0658(14) Uani 1 1 d . . . . .
H8 H 1.1497 0.9248 0.2104 0.079 Uiso 1 1 calc R U . . .
C18 C 0.7503(4) 1.0534(3) 0.0025(3) 0.0689(15) Uani 1 1 d . . . . .
H18 H 0.7956 1.0720 0.0347 0.083 Uiso 1 1 calc R U . . .
C11 C 1.0457(3) 0.6730(4) -0.1139(3) 0.0699(15) Uani 1 1 d . . . . .
H11 H 1.0875 0.6425 -0.0850 0.084 Uiso 1 1 calc R U . . .
C24 C 0.6860(3) 0.9599(4) -0.0974(3) 0.0734(16) Uani 1 1 d . . . . .
H24 H 0.6871 0.9152 -0.1335 0.088 Uiso 1 1 calc R U . . .
C37 C 0.8209(4) 0.5992(4) 0.9114(4) 0.0878(18) Uani 1 1 d . . . . .
H37A H 0.8023 0.6576 0.9248 0.105 Uiso 1 1 calc R U . . .
H37B H 0.8668 0.6097 0.8899 0.105 Uiso 1 1 calc R U . . .
C13 C 0.9527(4) 0.6871(4) -0.2296(3) 0.0712(15) Uani 1 1 d . . . . .
H13 H 0.9321 0.6670 -0.2783 0.085 Uiso 1 1 calc R U . . .
C4 C 1.3280(3) 0.7968(4) 0.2034(3) 0.0750(16) Uani 1 1 d . . . . .
C19 C 0.6806(4) 1.0926(4) 0.0085(4) 0.0845(18) Uani 1 1 d . . . . .
C29 C 0.7437(4) 0.6248(4) 0.7861(4) 0.104(2) Uani 1 1 d . . . . .
H29A H 0.7296 0.6818 0.8064 0.125 Uiso 1 1 calc R U . . .
H29B H 0.7924 0.6346 0.7692 0.125 Uiso 1 1 calc R U . . .
C12 C 1.0147(4) 0.6438(4) -0.1873(3) 0.0752(16) Uani 1 1 d . . . . .
H12 H 1.0366 0.5944 -0.2074 0.090 Uiso 1 1 calc R U . . .
C2 C 1.2601(4) 0.9057(5) 0.2618(3) 0.0809(17) Uani 1 1 d . . . . .
C38 C 0.8445(5) 0.5437(4) 0.9838(4) 0.114(3) Uani 1 1 d . . . . .
H38A H 0.7998 0.5346 1.0075 0.137 Uiso 1 1 calc R U . . .
H38B H 0.8634 0.4848 0.9718 0.137 Uiso 1 1 calc R U . . .
C40 C 0.8820(6) 0.6791(6) 1.0678(5) 0.150(3) Uani 1 1 d . . . . .
H40A H 0.8665 0.7211 1.0270 0.225 Uiso 1 1 calc R U . . .
H40B H 0.9243 0.7041 1.1037 0.225 Uiso 1 1 calc R U . . .
H40C H 0.8389 0.6676 1.0923 0.225 Uiso 1 1 calc R U . . .
C1 C 1.2569(5) 0.9735(7) 0.3240(4) 0.115(3) Uani 1 1 d D . . . .
F1C F 1.2686(19) 1.0538(6) 0.3018(7) 0.269(9) Uani 0.729(16) 1 d D . P E 1
C26 C 0.6495(5) 0.6163(7) 0.9099(6) 0.153(3) Uani 1 1 d D . . . .
H26A H 0.6362 0.6620 0.8709 0.183 Uiso 1 1 calc R U . . .
H26B H 0.6844 0.6426 0.9529 0.183 Uiso 1 1 calc R U . . .
C3 C 1.3275(4) 0.8575(5) 0.2606(3) 0.0865(18) Uani 1 1 d . . . . .
H3A H 1.3716 0.8662 0.2979 0.104 Uiso 1 1 calc R U . . .
C22 C 0.6158(3) 0.9996(5) -0.0903(4) 0.0904(19) Uani 1 1 d . . . . .
C5 C 1.3998(4) 0.7418(5) 0.1999(4) 0.096(2) Uani 1 1 d D . . . .
C20 C 0.6794(7) 1.1626(7) 0.0662(6) 0.129(3) Uani 1 1 d . . . . .
C25 C 0.6860(5) 0.5359(5) 0.8803(5) 0.127(3) Uani 1 1 d . . . . .
H25A H 0.6486 0.5091 0.8395 0.152 Uiso 1 1 calc R U . . .
H25B H 0.6980 0.4914 0.9205 0.152 Uiso 1 1 calc R U . . .
C21 C 0.6130(4) 1.0660(5) -0.0366(5) 0.095(2) Uani 1 1 d . . . . .
H21 H 0.5659 1.0919 -0.0316 0.114 Uiso 1 1 calc R U . . .
F1B F 1.1968(9) 0.9687(18) 0.3520(12) 0.281(10) Uani 0.729(16) 1 d D . P E 1
F8 F 0.6201(6) 1.2158(6) 0.0500(4) 0.279(5) Uani 1 1 d . . . . .
F1A F 1.3136(10) 0.9680(14) 0.3805(8) 0.230(7) Uani 0.729(16) 1 d D . P E 1
C35 C 0.9044(9) 0.3777(6) 0.7896(8) 0.226(7) Uani 1 1 d D . . . .
H35A H 0.9603 0.3836 0.7950 0.271 Uiso 1 1 calc R U . . .
H35B H 0.8925 0.3360 0.8274 0.271 Uiso 1 1 calc R U . . .
C23 C 0.5448(4) 0.9666(7) -0.1436(7) 0.141(4) Uani 1 1 d D . . . .
C34 C 0.8647(7) 0.4695(6) 0.7933(7) 0.211(6) Uani 1 1 d D . . . .
H34A H 0.8538 0.4954 0.7427 0.253 Uiso 1 1 calc R U . . .
H34B H 0.9008 0.5096 0.8251 0.253 Uiso 1 1 calc R U . . .
C27 C 0.5756(8) 0.5790(10) 0.9340(9) 0.233(7) Uani 1 1 d D . . . .
H27A H 0.5421 0.5513 0.8908 0.280 Uiso 1 1 calc R U . . .
H27B H 0.5899 0.5329 0.9726 0.280 Uiso 1 1 calc R U . . .
C28 C 0.5342(9) 0.6511(12) 0.9634(10) 0.297(9) Uani 1 1 d D . . . .
H28A H 0.4884 0.6272 0.9782 0.445 Uiso 1 1 calc R U . . .
H28B H 0.5672 0.6779 1.0066 0.445 Uiso 1 1 calc R U . . .
H28C H 0.5195 0.6962 0.9249 0.445 Uiso 1 1 calc R U . . .
C36 C 0.8685(11) 0.3513(10) 0.7145(8) 0.351(14) Uani 1 1 d D . . . .
H36A H 0.9060 0.3539 0.6821 0.527 Uiso 1 1 calc R U . . .
H36B H 0.8262 0.3916 0.6957 0.527 Uiso 1 1 calc R U . . .
H36C H 0.8490 0.2907 0.7153 0.527 Uiso 1 1 calc R U . . .
C30 C 0.6819(7) 0.6029(8) 0.7163(5) 0.165(4) Uani 1 1 d D . . . .
H30A H 0.7020 0.5563 0.6873 0.198 Uiso 0.5 1 calc R U P F 1
H30B H 0.6366 0.5784 0.7329 0.198 Uiso 0.5 1 calc R U P F 1
H30C H 0.6369(18) 0.595(15) 0.739(3) 0.198 Uiso 0.5 1 d D U P G 2
H30D H 0.682(12) 0.543(13) 0.703(10) 0.198 Uiso 0.5 1 d . U P H 2
C31B C 0.6563(11) 0.6833(12) 0.6641(9) 0.141(6) Uiso 0.5 1 d D U P A 1
H31A H 0.6025 0.6980 0.6648 0.169 Uiso 0.5 1 calc R U P A 1
H31B H 0.6879 0.7357 0.6819 0.169 Uiso 0.5 1 calc R U P A 1
F1F F 1.3184(11) 1.0203(17) 0.3358(19) 0.128(10) Uiso 0.271(16) 1 d D . P E 2
F1D F 1.2017(11) 1.0305(12) 0.3105(10) 0.082(6) Uiso 0.271(16) 1 d D . P E 2
F1E F 1.2582(19) 0.9313(14) 0.3872(11) 0.111(8) Uiso 0.271(16) 1 d D . P E 2
F5E F 1.4496(15) 0.7922(16) 0.1774(19) 0.116(8) Uiso 0.2 1 d D . P D 2
F5D F 1.4312(18) 0.722(2) 0.2685(10) 0.135(9) Uiso 0.2 1 d D . P D 2
F5F F 1.3896(15) 0.6750(17) 0.1523(17) 0.120(8) Uiso 0.2 1 d D . P D 2
C31A C 0.7007(11) 0.6598(11) 0.6469(9) 0.120(5) Uiso 0.5 1 d D . P B 2
H31C H 0.7484 0.6363 0.6345 0.145 Uiso 0.5 1 calc R U P B 2
H31D H 0.6595 0.6488 0.6035 0.145 Uiso 0.5 1 calc R U P B 2
F23F F 0.5604(16) 0.921(2) -0.1992(13) 0.073(7) Uiso 0.15 1 d D . P C 2
F23D F 0.504(3) 1.036(2) -0.168(3) 0.139(16) Uiso 0.15 1 d D . P C 2
F23E F 0.517(3) 0.901(2) -0.111(2) 0.116(13) Uiso 0.15 1 d D . P C 2

loop_
_atom_site_aniso_label
_atom_site_aniso_U_11
_atom_site_aniso_U_22
_atom_site_aniso_U_33
_atom_site_aniso_U_23
_atom_site_aniso_U_13
_atom_site_aniso_U_12
F23B 0.174(8) 0.380(15) 0.160(8) 0.066(10) -0.071(7) -0.139(9)
F23A 0.135(8) 0.141(7) 0.50(2) -0.019(11) -0.107(10) -0.044(7)
C39 0.172(8) 0.100(6) 0.097(5) 0.023(5) 0.021(6) -0.009(6)
Br1 0.0699(4) 0.0574(3) 0.0546(3) -0.0004(2) 0.0130(3) -0.0059(3)
O2 0.055(2) 0.054(2) 0.103(3) -0.0202(19) 0.002(2) -0.0137(19)
O1 0.075(2) 0.067(2) 0.089(3) -0.015(2) 0.001(2) 0.016(2)
N3 0.052(2) 0.044(2) 0.070(2) -0.0090(19) 0.007(2) -0.005(2)
N1 0.056(3) 0.060(3) 0.074(3) -0.015(2) 0.008(2) 0.002(2)
N2 0.055(3) 0.064(3) 0.063(2) -0.010(2) 0.005(2) 0.015(2)
N4 0.048(2) 0.049(2) 0.077(3) -0.016(2) 0.002(2) -0.003(2)
F5B 0.059(3) 0.143(6) 0.270(9) -0.051(6) -0.029(5) -0.001(4)
F9 0.209(6) 0.201(6) 0.128(4) -0.044(4) 0.086(4) -0.033(5)
C16 0.058(3) 0.045(3) 0.057(3) 0.001(2) 0.005(3) 0.002(3)
F5A 0.145(6) 0.264(10) 0.138(6) 0.057(7) 0.059(5) 0.128(7)
F5C 0.101(4) 0.078(3) 0.181(6) 0.023(4) 0.013(4) 0.024(3)
F7 0.313(9) 0.148(5) 0.313(9) -0.141(6) 0.228(8) -0.109(6)
C6 0.064(3) 0.055(3) 0.076(3) 0.006(3) 0.008(3) -0.002(3)
F23C 0.056(3) 0.321(11) 0.253(9) 0.008(9) 0.012(4) 0.001(5)
C9 0.060(3) 0.048(3) 0.065(3) 0.001(2) 0.014(3) 0.002(3)
C15 0.059(3) 0.043(3) 0.056(3) -0.005(2) 0.013(3) -0.008(3)
N5 0.114(5) 0.055(3) 0.123(4) 0.000(3) 0.020(4) -0.025(3)
C10 0.056(3) 0.050(3) 0.061(3) -0.009(2) 0.017(3) -0.005(3)
C7 0.061(3) 0.060(3) 0.058(3) 0.009(2) 0.008(3) -0.004(3)
C17 0.059(3) 0.052(3) 0.066(3) 0.005(3) 0.015(3) 0.000(3)
C33 0.191(9) 0.050(4) 0.142(7) -0.016(4) 0.030(7) -0.023(5)
C14 0.069(3) 0.066(3) 0.060(3) 0.000(3) 0.012(3) -0.007(3)
C8 0.064(3) 0.073(4) 0.060(3) -0.005(3) 0.012(3) -0.003(3)
C18 0.077(4) 0.063(3) 0.070(3) 0.003(3) 0.020(3) 0.001(3)
C11 0.073(4) 0.059(3) 0.079(4) -0.011(3) 0.018(3) 0.005(3)
C24 0.062(4) 0.064(4) 0.095(4) 0.003(3) 0.017(3) 0.001(3)
C37 0.098(5) 0.058(4) 0.102(4) 0.006(3) 0.007(4) -0.017(4)
C13 0.081(4) 0.073(4) 0.059(3) -0.010(3) 0.013(3) -0.008(3)
C4 0.060(4) 0.073(4) 0.087(4) 0.016(3) 0.001(3) 0.003(3)
C19 0.098(5) 0.071(4) 0.096(5) 0.006(3) 0.047(4) 0.011(4)
C29 0.123(6) 0.061(4) 0.118(5) -0.008(4) 0.001(5) -0.021(4)
C12 0.087(4) 0.068(4) 0.076(4) -0.014(3) 0.029(3) 0.001(3)
C2 0.085(4) 0.099(5) 0.055(3) -0.013(3) 0.004(3) -0.016(4)
C38 0.156(8) 0.071(4) 0.115(6) 0.012(4) 0.028(6) -0.016(5)
C40 0.230(11) 0.110(7) 0.111(6) -0.005(5) 0.034(7) -0.014(7)
C1 0.095(6) 0.154(8) 0.089(6) -0.022(6) -0.001(5) -0.035(6)
F1C 0.55(3) 0.116(7) 0.157(10) -0.058(7) 0.112(14) -0.033(13)
C26 0.122(7) 0.158(9) 0.189(9) -0.008(7) 0.059(7) -0.018(7)
C3 0.073(4) 0.103(5) 0.079(4) 0.001(4) 0.002(3) -0.011(4)
C22 0.048(4) 0.093(5) 0.128(6) 0.012(4) 0.013(4) -0.009(4)
C5 0.076(5) 0.102(6) 0.102(5) 0.005(4) -0.007(4) 0.011(5)
C20 0.165(9) 0.103(6) 0.145(8) -0.019(6) 0.093(7) 0.019(7)
C25 0.126(7) 0.100(6) 0.158(8) -0.011(5) 0.036(6) -0.036(6)
C21 0.080(5) 0.090(5) 0.124(6) 0.014(4) 0.045(5) 0.019(4)
F1B 0.207(12) 0.42(2) 0.264(13) -0.253(14) 0.164(11) -0.174(13)
F8 0.372(12) 0.236(8) 0.214(7) -0.074(6) 0.023(7) 0.196(9)
F1A 0.214(12) 0.310(16) 0.128(8) -0.119(9) -0.062(8) 0.009(11)
C35 0.39(2) 0.068(6) 0.251(15) -0.039(7) 0.154(16) -0.024(9)
C23 0.052(5) 0.112(8) 0.251(14) 0.022(8) 0.008(7) 0.012(5)
C34 0.299(16) 0.086(7) 0.304(16) -0.028(8) 0.197(14) -0.034(8)
C27 0.187(13) 0.223(15) 0.324(18) 0.020(13) 0.134(13) 0.047(12)
C28 0.216(16) 0.35(2) 0.34(2) 0.013(19) 0.113(15) 0.033(16)
C36 0.58(4) 0.190(15) 0.34(2) 0.049(16) 0.24(3) 0.16(2)
C30 0.181(9) 0.144(8) 0.149(8) -0.023(7) -0.020(7) -0.062(9)

loop_
_atom_type_symbol
_atom_type_description
_atom_type_scat_dispersion_real
_atom_type_scat_dispersion_imag
_atom_type_scat_source
C C 0.0033 0.0016 'International Tables Vol C Tables 4.2.6.8 and 6.1.1.4'
H H 0.0000 0.0000 'International Tables Vol C Tables 4.2.6.8 and 6.1.1.4'
Br Br -0.2901 2.4595 'International Tables Vol C Tables 4.2.6.8 and 6.1.1.4'
F F 0.0171 0.0103 'International Tables Vol C Tables 4.2.6.8 and 6.1.1.4'
N N 0.0061 0.0033 'International Tables Vol C Tables 4.2.6.8 and 6.1.1.4'
O O 0.0106 0.0060 'International Tables Vol C Tables 4.2.6.8 and 6.1.1.4'

loop_
_geom_angle_atom_site_label_1
_geom_angle_atom_site_label_2
_geom_angle_atom_site_label_3
_geom_angle
C40 C39 C38 114.8(8)
C16 N3 C15 123.6(4)
C9 N1 C7 127.0(4)
C9 N2 C10 127.7(4)
C17 N4 C16 126.4(4)
O2 C16 N3 124.2(4)
O2 C16 N4 124.6(5)
N3 C16 N4 111.1(4)
C4 C6 C7 120.0(5)
O1 C9 N2 124.6(5)
O1 C9 N1 123.7(5)
N2 C9 N1 111.7(4)
C14 C15 C10 120.4(4)
C14 C15 N3 120.9(4)
C10 C15 N3 118.7(4)
C37 N5 C25 112.4(6)
C37 N5 C29 106.0(4)
C25 N5 C29 111.3(6)
C37 N5 C33 110.4(6)
C25 N5 C33 106.8(6)
C29 N5 C33 110.0(6)
C11 C10 C15 118.8(4)
C11 C10 N2 124.1(5)
C15 C10 N2 117.2(4)
N1 C7 C8 116.7(5)
N1 C7 C6 124.9(5)
C8 C7 C6 118.4(5)
C24 C17 C18 118.6(5)
C24 C17 N4 122.8(5)
C18 C17 N4 118.5(5)
C34 C33 N5 116.9(6)
C13 C14 C15 120.2(5)
C2 C8 C7 120.5(5)
C19 C18 C17 121.0(6)
C10 C11 C12 120.0(5)
C17 C24 C22 119.8(6)
N5 C37 C38 115.3(5)
C12 C13 C14 120.2(5)
C3 C4 C6 121.3(6)
C3 C4 C5 120.8(6)
C6 C4 C5 118.0(6)
C21 C19 C18 121.0(6)
C21 C19 C20 119.9(7)
C18 C19 C20 119.1(8)
C30 C29 N5 119.1(6)
C13 C12 C11 120.4(5)
C8 C2 C3 121.2(6)
C8 C2 C1 118.3(6)
C3 C2 C1 120.5(6)
C39 C38 C37 109.3(6)
F1F C1 F1D 105.2(16)
F1B C1 F1A 105.2(12)
F1B C1 F1C 112.0(16)
F1A C1 F1C 99.2(12)
F1F C1 F1E 104.3(18)
F1D C1 F1E 111.9(14)
F1B C1 C2 114.4(8)
F1F C1 C2 109.6(15)
F1D C1 C2 115.7(9)
F1A C1 C2 114.3(9)
F1C C1 C2 110.7(7)
F1E C1 C2 109.4(13)
C25 C26 C27 104.8(9)
C4 C3 C2 118.7(6)
C21 C22 C24 120.9(6)
C21 C22 C23 122.8(7)
C24 C22 C23 116.3(7)
F5E C5 F5D 104(2)
F5E C5 F5F 104.7(18)
F5D C5 F5F 116(2)
F5C C5 F5B 104.0(7)
F5C C5 F5A 106.6(8)
F5B C5 F5A 107.1(9)
F5E C5 C4 109.0(14)
F5D C5 C4 106.9(14)
F5F C5 C4 115.3(13)
F5C C5 C4 112.6(6)
F5B C5 C4 113.3(6)
F5A C5 C4 112.6(6)
F7 C20 F9 106.3(10)
F7 C20 F8 106.2(9)
F9 C20 F8 99.9(8)
F7 C20 C19 116.0(7)
F9 C20 C19 114.0(8)
F8 C20 C19 113.0(9)
C26 C25 N5 114.2(6)
C19 C21 C22 118.6(6)
C36 C35 C34 99.3(11)
F23B C23 F23A 107.3(15)
F23E C23 F23F 96(3)
F23E C23 F23D 123(3)
F23F C23 F23D 110(3)
F23B C23 F23C 105.0(11)
F23A C23 F23C 103.1(12)
F23B C23 C22 115.9(8)
F23A C23 C22 114.0(9)
F23E C23 C22 107(2)
F23F C23 C22 113.3(13)
F23D C23 C22 107(2)
F23C C23 C22 110.5(9)
C35 C34 C33 114.8(9)
C28 C27 C26 110.2(12)
C31B C30 C29 114.7(10)
C29 C30 C31A 108.2(9)
C32A C31B C30 109.7(19)
C32B C31A C30 118(2)

loop_
_geom_bond_atom_site_label_1
_geom_bond_atom_site_label_2
_geom_bond_distance
C32A C31B 1.504(17)
C32B C31A 1.512(14)
F23B C23 1.248(10)
F23A C23 1.266(9)
C39 C40 1.490(10)
C39 C38 1.498(10)
O2 C16 1.207(5)
O1 C9 1.220(6)
N3 C16 1.367(6)
N3 C15 1.420(6)
N1 C9 1.385(6)
N1 C7 1.385(6)
N2 C9 1.360(6)
N2 C10 1.403(6)
N4 C17 1.387(6)
N4 C16 1.392(6)
F5B C5 1.313(8)
F9 C20 1.289(9)
F5A C5 1.314(8)
F5C C5 1.301(8)
F7 C20 1.263(11)
C6 C4 1.382(7)
C6 C7 1.392(7)
F23C C23 1.308(9)
C15 C14 1.382(6)
C15 C10 1.391(6)
N5 C37 1.507(8)
N5 C25 1.506(9)
N5 C29 1.529(8)
N5 C33 1.554(8)
C10 C11 1.386(7)
C7 C8 1.394(7)
C17 C24 1.377(7)
C17 C18 1.382(7)
C33 C34 1.536(11)
C14 C13 1.376(7)
C8 C2 1.364(7)
C18 C19 1.375(8)
C11 C12 1.396(7)
C24 C22 1.391(8)
C37 C38 1.527(9)
C13 C12 1.360(7)
C4 C3 1.366(8)
C4 C5 1.510(9)
C19 C21 1.359(9)
C19 C20 1.467(10)
C29 C30 1.527(10)
C2 C3 1.384(8)
C2 C1 1.511(10)
C1 F1B 1.253(9)
C1 F1F 1.264(14)
C1 F1D 1.270(12)
C1 F1A 1.281(10)
C1 F1C 1.281(10)
C1 F1E 1.293(13)
C26 C25 1.496(11)
C26 C27 1.545(12)
C22 C21 1.384(9)
C22 C23 1.500(11)
C5 F5E 1.271(14)
C5 F5D 1.286(15)
C5 F5F 1.296(14)
C20 F8 1.292(10)
C35 C36 1.430(9)
C35 C34 1.532(8)
C23 F23E 1.270(15)
C23 F23F 1.277(14)
C23 F23D 1.277(15)
C27 C28 1.445(12)
C30 C31B 1.527(14)
C30 C31A 1.591(11)
